data_2233155
loop_
_publ_author_name
'Al-abbasi, Aisha A.'
'Mohamed Tahir, Mohamed Ibrahim'
'Kassim, Mohammad B.'

_publ_section_title
;
 <i>N</i>-(Pyrrolidin-1-ylcarbothioyl)benzamide
;
_journal_coeditor_code GK2440
_journal_issue 1
_journal_name_full 'Acta Crystallographica Section E'
_journal_page_first o201
_journal_paper_doi 10.1107/S1600536811053694
_journal_volume 68
_journal_year 2012
_chemical_formula_iupac 'C12 H14 N2 O S'
_chemical_formula_moiety 'C12 H14 N2 O S'
_chemical_formula_sum 'C12 H14 N2 O S'
_chemical_formula_weight 234.31
_chemical_name_systematic
;
<i>N</i>-(Pyrrolidin-1-ylcarbothioyl)benzamide
;
_space_group_IT_number 14
_symmetry_cell_setting monoclinic
_symmetry_space_group_name_Hall '-P 2ybc'
_symmetry_space_group_name_H-M 'P 1 21/c 1'
_atom_sites_solution_hydrogens geom
_atom_sites_solution_primary direct
_atom_sites_solution_secondary difmap
_audit_creation_method SHELXL-97
_cell_angle_alpha 90.00
_cell_angle_beta 98.446(4)
_cell_angle_gamma 90.00
_cell_formula_units_Z 4
_cell_length_a 10.3666(4)
_cell_length_b 14.6008(5)
_cell_length_c 7.8240(3)
_cell_measurement_reflns_used 3639
_cell_measurement_temperature 150
_cell_measurement_theta_max 71.19
_cell_measurement_theta_min 4
_cell_volume 1171.40(8)
_computing_cell_refinement 'CrysAlis RED (Oxford Diffraction, 2006)'
_computing_data_collection 'CrysAlis CCD (Oxford Diffraction, 2006)'
_computing_data_reduction 'CrysAlis RED (Oxford Diffraction, 2006)'
_computing_molecular_graphics 'SHELXTL (Sheldrick, 2008)'
_computing_publication_material
;
SHELXTL (Sheldrick, 2008), PLATON (Spek, 2009) and
publCIF (Westrip, 2010)
;
_computing_structure_refinement 'SHELXL97 (Sheldrick, 2008)'
_computing_structure_solution 'SHELXS97 (Sheldrick, 2008)'
_diffrn_ambient_temperature 150
_diffrn_detector_area_resol_mean 0
_diffrn_measured_fraction_theta_full 0.989
_diffrn_measured_fraction_theta_max 0.989
_diffrn_measurement_device_type
;
Oxford Diffraction Gemini area-detector
;
_diffrn_measurement_method \w
_diffrn_radiation_monochromator graphite
_diffrn_radiation_source 'fine-focus sealed tube'
_diffrn_radiation_type CuK\a
_diffrn_radiation_wavelength 1.54178
_diffrn_reflns_av_R_equivalents 0.0236
_diffrn_reflns_av_sigmaI/netI 0.0205
_diffrn_reflns_limit_h_max 12
_diffrn_reflns_limit_h_min -12
_diffrn_reflns_limit_k_max 17
_diffrn_reflns_limit_k_min -17
_diffrn_reflns_limit_l_max 9
_diffrn_reflns_limit_l_min -9
_diffrn_reflns_number 8077
_diffrn_reflns_theta_full 71.19
_diffrn_reflns_theta_max 71.19
_diffrn_reflns_theta_min 4.31
_diffrn_standards_decay_% 0
_diffrn_standards_interval_count 0
_diffrn_standards_interval_time 0
_diffrn_standards_number 0
_exptl_absorpt_coefficient_mu 2.291
_exptl_absorpt_correction_T_max 0.934
_exptl_absorpt_correction_T_min 0.870
_exptl_absorpt_correction_type multi-scan
_exptl_absorpt_process_details
;
(CrysAlis RED; Oxford Diffraction, 2006)
;
_exptl_crystal_colour colourless
_exptl_crystal_density_diffrn 1.329
_exptl_crystal_density_method 'not measured'
_exptl_crystal_description needle
_exptl_crystal_F_000 496
_exptl_crystal_size_max 0.13
_exptl_crystal_size_mid 0.06
_exptl_crystal_size_min 0.03
_refine_diff_density_max 0.324
_refine_diff_density_min -0.272
_refine_ls_extinction_method none
_refine_ls_goodness_of_fit_ref 1.030
_refine_ls_hydrogen_treatment constr
_refine_ls_matrix_type full
_refine_ls_number_parameters 145
_refine_ls_number_reflns 2245
_refine_ls_number_restraints 0
_refine_ls_restrained_S_all 1.030
_refine_ls_R_factor_all 0.0413
_refine_ls_R_factor_gt 0.0352
_refine_ls_shift/su_max 0.000
_refine_ls_shift/su_mean 0.000
_refine_ls_structure_factor_coef Fsqd
_refine_ls_weighting_details 'calc w=1/[\s^2^(Fo^2^)+(0.0577P)^2^+0.4389P] where P=(Fo^2^+2Fc^2^)/3'
_refine_ls_weighting_scheme calc
_refine_ls_wR_factor_gt 0.0934
_refine_ls_wR_factor_ref 0.0984
_reflns_number_gt 1958
_reflns_number_total 2245
_reflns_threshold_expression I>2sigma(I)
_cod_data_source_file gk2440.cif
_cod_data_source_block I
_cod_original_sg_symbol_H-M 'P 21/c'
_cod_database_code 2233155
_cod_database_fobs_code 2233155

loop_
_symmetry_equiv_pos_as_xyz
'x, y, z'
'-x, y+1/2, -z+1/2'
'-x, -y, -z'
'x, -y-1/2, z-1/2'

loop_
_atom_site_type_symbol
_atom_site_label
_atom_site_fract_x
_atom_site_fract_y
_atom_site_fract_z
_atom_site_U_iso_or_equiv
_atom_site_adp_type
_atom_site_calc_flag
_atom_site_refinement_flags
_atom_site_occupancy
_atom_site_symmetry_multiplicity
S S1 -0.07552(4) 0.14802(3) 0.15309(5) 0.02646(15) Uani d . 1 1
O O1 0.19040(11) 0.34576(8) 0.07829(14) 0.0257(3) Uani d . 1 1
N N1 0.10339(13) 0.27023(9) 0.28912(17) 0.0225(3) Uani d . 1 1
H H1 0.1201 0.2472 0.3911 0.027 Uiso d R 1 1
N N2 -0.08955(12) 0.32949(10) 0.14768(16) 0.0221(3) Uani d . 1 1
C C1 0.30423(16) 0.36102(11) 0.5288(2) 0.0258(4) Uani d . 1 1
H H1A 0.2228 0.3603 0.5651 0.031 Uiso calc R 1 1
C C2 0.41496(17) 0.38288(13) 0.6445(2) 0.0313(4) Uani d . 1 1
H H2 0.4074 0.3981 0.7580 0.038 Uiso calc R 1 1
C C3 0.53634(17) 0.38203(13) 0.5908(3) 0.0340(4) Uani d . 1 1
H H3 0.6104 0.3956 0.6690 0.041 Uiso calc R 1 1
C C4 0.54804(17) 0.36105(13) 0.4211(3) 0.0326(4) Uani d . 1 1
H H4 0.6300 0.3601 0.3861 0.039 Uiso calc R 1 1
C C5 0.43831(16) 0.34158(12) 0.3035(2) 0.0288(4) Uani d . 1 1
H H5 0.4459 0.3295 0.1887 0.035 Uiso calc R 1 1
C C6 0.31615(15) 0.34018(11) 0.3581(2) 0.0235(3) Uani d . 1 1
C C7 0.19885(15) 0.31944(11) 0.2285(2) 0.0221(3) Uani d . 1 1
C C8 -0.02146(15) 0.25496(11) 0.19383(19) 0.0215(3) Uani d . 1 1
C C9 -0.22292(15) 0.32549(12) 0.0516(2) 0.0256(3) Uani d . 1 1
H H9A -0.2807 0.2921 0.1162 0.031 Uiso calc R 1 1
H H9B -0.2236 0.2965 -0.0600 0.031 Uiso calc R 1 1
C C10 -0.26313(17) 0.42580(13) 0.0310(2) 0.0309(4) Uani d . 1 1
H H10A -0.3556 0.4330 0.0351 0.037 Uiso calc R 1 1
H H10B -0.2434 0.4503 -0.0775 0.037 Uiso calc R 1 1
C C11 -0.18200(16) 0.47345(12) 0.1844(2) 0.0283(4) Uani d . 1 1
H H11A -0.1726 0.5383 0.1621 0.034 Uiso calc R 1 1
H H11B -0.2210 0.4659 0.2889 0.034 Uiso calc R 1 1
C C12 -0.05187(16) 0.42453(11) 0.1987(2) 0.0257(4) Uani d . 1 1
H H12A 0.0028 0.4511 0.1211 0.031 Uiso calc R 1 1
H H12B -0.0059 0.4268 0.3159 0.031 Uiso calc R 1 1

loop_
_atom_site_aniso_label
_atom_site_aniso_U_11
_atom_site_aniso_U_22
_atom_site_aniso_U_33
_atom_site_aniso_U_12
_atom_site_aniso_U_13
_atom_site_aniso_U_23
S1 0.0244(2) 0.0229(2) 0.0312(2) -0.00252(14) 0.00082(16) -0.00183(14)
O1 0.0254(6) 0.0300(6) 0.0211(6) -0.0026(4) 0.0011(4) 0.0003(4)
N1 0.0208(6) 0.0272(7) 0.0182(6) -0.0020(5) -0.0012(5) 0.0017(5)
N2 0.0204(6) 0.0237(7) 0.0214(7) -0.0030(5) 0.0002(5) -0.0005(5)
C1 0.0241(8) 0.0263(8) 0.0263(8) 0.0006(6) 0.0014(7) -0.0012(6)
C2 0.0325(9) 0.0311(9) 0.0277(9) 0.0002(7) -0.0039(7) -0.0043(7)
C3 0.0257(9) 0.0313(9) 0.0403(10) -0.0018(7) -0.0105(7) -0.0024(7)
C4 0.0205(8) 0.0323(9) 0.0447(11) -0.0021(7) 0.0038(7) -0.0001(8)
C5 0.0249(8) 0.0317(9) 0.0296(9) -0.0015(6) 0.0036(7) -0.0018(7)
C6 0.0220(8) 0.0224(8) 0.0250(8) -0.0005(6) -0.0003(6) -0.0002(6)
C7 0.0207(7) 0.0218(8) 0.0233(8) 0.0010(6) 0.0016(6) -0.0024(6)
C8 0.0212(8) 0.0263(8) 0.0173(7) -0.0020(6) 0.0035(6) 0.0003(6)
C9 0.0193(8) 0.0315(9) 0.0248(8) -0.0027(6) -0.0005(6) -0.0012(7)
C10 0.0250(8) 0.0330(10) 0.0330(9) 0.0022(7) -0.0012(7) 0.0016(7)
C11 0.0283(8) 0.0261(9) 0.0299(8) 0.0004(6) 0.0027(7) 0.0012(7)
C12 0.0261(8) 0.0219(8) 0.0281(8) -0.0030(6) 0.0001(6) 0.0002(6)

loop_
_atom_type_symbol
_atom_type_description
_atom_type_scat_dispersion_real
_atom_type_scat_dispersion_imag
_atom_type_scat_source
C C 0.0181 0.0091 'International Tables Vol C Tables 4.2.6.8 and 6.1.1.4'
H H 0.0000 0.0000 'International Tables Vol C Tables 4.2.6.8 and 6.1.1.4'
N N 0.0311 0.0180 'International Tables Vol C Tables 4.2.6.8 and 6.1.1.4'
O O 0.0492 0.0322 'International Tables Vol C Tables 4.2.6.8 and 6.1.1.4'
S S 0.3331 0.5567 'International Tables Vol C Tables 4.2.6.8 and 6.1.1.4'

loop_
_geom_angle_atom_site_label_1
_geom_angle_atom_site_label_2
_geom_angle_atom_site_label_3
_geom_angle
C7 N1 C8 123.71(13)
C7 N1 H1 118.1
C8 N1 H1 118.1
C8 N2 C9 122.08(14)
C8 N2 C12 126.18(13)
C9 N2 C12 111.41(13)
C2 C1 C6 119.56(16)
C2 C1 H1A 120.2
C6 C1 H1A 120.2
C3 C2 C1 120.06(17)
C3 C2 H2 120.0
C1 C2 H2 120.0
C2 C3 C4 120.29(16)
C2 C3 H3 119.9
C4 C3 H3 119.9
C5 C4 C3 120.25(17)
C5 C4 H4 119.9
C3 C4 H4 119.9
C4 C5 C6 119.58(17)
C4 C5 H5 120.2
C6 C5 H5 120.2
C1 C6 C5 120.22(15)
C1 C6 C7 121.10(14)
C5 C6 C7 118.64(15)
O1 C7 N1 123.00(14)
O1 C7 C6 121.50(14)
N1 C7 C6 115.49(14)
N2 C8 N1 115.24(14)
N2 C8 S1 124.55(12)
N1 C8 S1 120.18(12)
N2 C9 C10 103.72(13)
N2 C9 H9A 111.0
C10 C9 H9A 111.0
N2 C9 H9B 111.0
C10 C9 H9B 111.0
H9A C9 H9B 109.0
C9 C10 C11 104.10(13)
C9 C10 H10A 110.9
C11 C10 H10A 110.9
C9 C10 H10B 110.9
C11 C10 H10B 110.9
H10A C10 H10B 109.0
C12 C11 C10 102.97(14)
C12 C11 H11A 111.2
C10 C11 H11A 111.2
C12 C11 H11B 111.2
C10 C11 H11B 111.2
H11A C11 H11B 109.1
N2 C12 C11 103.01(13)
N2 C12 H12A 111.2
C11 C12 H12A 111.2
N2 C12 H12B 111.2
C11 C12 H12B 111.2
H12A C12 H12B 109.1

loop_
_geom_bond_atom_site_label_1
_geom_bond_atom_site_label_2
_geom_bond_distance
S1 C8 1.6737(16)
O1 C7 1.2275(19)
N1 C7 1.363(2)
N1 C8 1.413(2)
N1 H1 0.8600
N2 C8 1.318(2)
N2 C9 1.4746(19)
N2 C12 1.480(2)
C1 C2 1.391(2)
C1 C6 1.392(2)
C1 H1A 0.9300
C2 C3 1.384(3)
C2 H2 0.9300
C3 C4 1.385(3)
C3 H3 0.9300
C4 C5 1.384(2)
C4 H4 0.9300
C5 C6 1.395(2)
C5 H5 0.9300
C6 C7 1.496(2)
C9 C10 1.525(2)
C9 H9A 0.9700
C9 H9B 0.9700
C10 C11 1.528(2)
C10 H10A 0.9700
C10 H10B 0.9700
C11 C12 1.516(2)
C11 H11A 0.9700
C11 H11B 0.9700
C12 H12A 0.9700
C12 H12B 0.9700

loop_
_geom_hbond_atom_site_label_D
_geom_hbond_atom_site_label_H
_geom_hbond_atom_site_label_A
_geom_hbond_site_symmetry_A
_geom_hbond_distance_DH
_geom_hbond_distance_HA
_geom_hbond_distance_DA
_geom_hbond_angle_DHA
_geom_hbond_publ_flag
N1 H1 O1 4_566 0.86 2.05 2.8637(17) 157 yes
C11 H11A O1 3_565 0.97 2.52 3.339(2) 142 yes
C12 H12A O1 1_555 0.97 2.54 3.035(2) 112 no

loop_
_geom_torsion_atom_site_label_1
_geom_torsion_atom_site_label_2
_geom_torsion_atom_site_label_3
_geom_torsion_atom_site_label_4
_geom_torsion
C6 C1 C2 C3 -1.3(3)
C1 C2 C3 C4 1.2(3)
C2 C3 C4 C5 0.6(3)
C3 C4 C5 C6 -2.1(3)
C2 C1 C6 C5 -0.3(3)
C2 C1 C6 C7 -177.91(15)
C4 C5 C6 C1 2.0(3)
C4 C5 C6 C7 179.69(15)
C8 N1 C7 O1 -8.9(2)
C8 N1 C7 C6 170.83(14)
C1 C6 C7 O1 142.08(16)
C5 C6 C7 O1 -35.6(2)
C1 C6 C7 N1 -37.7(2)
C5 C6 C7 N1 144.65(16)
C9 N2 C8 N1 -178.38(13)
C12 N2 C8 N1 -5.5(2)
C9 N2 C8 S1 -0.6(2)
C12 N2 C8 S1 172.25(12)
C7 N1 C8 N2 -59.7(2)
C7 N1 C8 S1 122.50(15)
C8 N2 C9 C10 178.74(14)
C12 N2 C9 C10 4.89(17)
N2 C9 C10 C11 -26.57(16)
C9 C10 C11 C12 38.33(17)
C8 N2 C12 C11 -154.72(15)
C9 N2 C12 C11 18.82(17)
C10 C11 C12 N2 -34.56(16)

loop_
_cod_related_entry_id
_cod_related_entry_database
_cod_related_entry_code
1 ChemSpider 606617
